data_2105833
loop_
_publ_author_name
'Madsen, Solveig R\/ogild'
'Lock, Nina'
'Overgaard, Jacob'
'Iversen, Bo Brummerstedt'

_publ_section_title
;
 Anisotropic thermal expansion in a metal--organic framework
;
_journal_coeditor_code GW5029
_journal_issue 3
_journal_name_full 'Acta Crystallographica Section B'
_journal_page_first 595
_journal_page_last 601
_journal_paper_doi 10.1107/S2052520614003497
_journal_volume 70
_journal_year 2014
_chemical_formula_moiety 'C9 H3 Mn1 O6, C6 H11 N2'
_chemical_formula_sum 'C15 H14 Mn N2 O6'
_chemical_formula_weight 373.22
_chemical_name_systematic
;
 ?
;
_space_group_crystal_system orthorhombic
_space_group_IT_number 61
_space_group_name_Hall '-P 2ac 2ab'
_space_group_name_H-M_alt 'P b c a'
_symmetry_space_group_name_Hall '-P 2ac 2ab'
_symmetry_space_group_name_H-M 'P b c a'
_atom_sites_solution_hydrogens geom
_atom_sites_solution_primary direct
_atom_sites_solution_secondary difmap
_audit_creation_method
;
  Olex2 1.2
  (compiled Apr  9 2013 14:10:59, GUI svn.r4458)
;
_cell_angle_alpha 90.00
_cell_angle_beta 90.00
_cell_angle_gamma 90.00
_cell_formula_units_Z 8
_cell_length_a 14.77158(16)
_cell_length_b 12.42598(11)
_cell_length_c 16.62769(16)
_cell_measurement_reflns_used 16059
_cell_measurement_temperature 200.01(11)
_cell_measurement_theta_max 27.8153
_cell_measurement_theta_min 1.6355
_cell_volume 3052.04(5)
_computing_cell_refinement
;
CrysAlisPro, Agilent Technologies,
Version 1.171.36.20 (release 27-06-2012 CrysAlis171 .NET)
(compiled Jul 11 2012,15:38:31)
;
_computing_data_collection
;
CrysAlisPro, Agilent Technologies,
Version 1.171.36.20 (release 27-06-2012 CrysAlis171 .NET)
(compiled Jul 11 2012,15:38:31)
;
_computing_data_reduction
;
CrysAlisPro, Agilent Technologies,
Version 1.171.36.20 (release 27-06-2012 CrysAlis171 .NET)
(compiled Jul 11 2012,15:38:31)
;
_computing_molecular_graphics
;
O. V. Dolomanov, L. J. Bourhis, R. J. Gildea, J. A. K. Howard and H. Puschmann,
OLEX2: a complete structure solution, refinement and analysis program.
J. Appl. Cryst. (2009). 42, 339-341.
;
_computing_publication_material
;
O. V. Dolomanov, L. J. Bourhis, R. J. Gildea, J. A. K. Howard and H. Puschmann,
OLEX2: a complete structure solution, refinement and analysis program.
J. Appl. Cryst. (2009). 42, 339-341.
;
_computing_structure_refinement
;
SHELXL, G.M. Sheldrick, Acta Cryst.
(2008). A64, 112-122
;
_computing_structure_solution 'SHELXS-97 (Sheldrick, 1990)'
_diffrn_ambient_temperature 200.01(11)
_diffrn_detector_area_resol_mean 10.3590
_diffrn_measured_fraction_theta_full 0.9994
_diffrn_measured_fraction_theta_max 0.9943
_diffrn_measurement_device_type 'SuperNova, Single source at offset), Atlas'
_diffrn_measurement_method '\w scans'
_diffrn_radiation_monochromator mirror
_diffrn_radiation_type 'Mo K\a'
_diffrn_radiation_wavelength 0.7107
_diffrn_reflns_av_R_equivalents 0.0555
_diffrn_reflns_limit_h_max 19
_diffrn_reflns_limit_h_min -19
_diffrn_reflns_limit_k_max 16
_diffrn_reflns_limit_k_min -16
_diffrn_reflns_limit_l_max 21
_diffrn_reflns_limit_l_min -21
_diffrn_reflns_number 65078
_diffrn_reflns_theta_full 25.242
_diffrn_reflns_theta_max 27.876
_diffrn_reflns_theta_min 2.450
_exptl_absorpt_coefficient_mu 0.901
_exptl_absorpt_correction_T_max 1.00000
_exptl_absorpt_correction_T_min 0.96122
_exptl_absorpt_correction_type multi-scan
_exptl_absorpt_process_details
;
CrysAlisPro, Agilent Technologies,
Version 1.171.36.20 (release 27-06-2012 CrysAlis171 .NET)
(compiled Jul 11 2012,15:38:31)
Empirical absorption correction using spherical harmonics,
 implemented in SCALE3 ABSPACK scaling algorithm.
;
_exptl_crystal_colour colorless
_exptl_crystal_density_diffrn 1.621
_exptl_crystal_density_method 'not measured'
_exptl_crystal_description prismatic
_exptl_crystal_F_000 1528
_exptl_crystal_size_max 0.15
_exptl_crystal_size_mid 0.1
_exptl_crystal_size_min 0.1
_refine_diff_density_max 0.312
_refine_diff_density_min -0.349
_refine_ls_extinction_method none
_refine_ls_goodness_of_fit_ref 1.061
_refine_ls_hydrogen_treatment constr
_refine_ls_matrix_type full
_refine_ls_number_parameters 252
_refine_ls_number_reflns 3642
_refine_ls_number_restraints 310
_refine_ls_restrained_S_all 1.030
_refine_ls_R_factor_all 0.0475
_refine_ls_R_factor_gt 0.0318
_refine_ls_shift/su_max 0.001
_refine_ls_shift/su_mean 0.000
_refine_ls_structure_factor_coef Fsqd
_refine_ls_weighting_details 'calc w=1/[\s^2^(Fo^2^)+(0.0208P)^2^+2.6647P] where P=(Fo^2^+2Fc^2^)/3'
_refine_ls_weighting_scheme calc
_refine_ls_wR_factor_gt 0.0663
_refine_ls_wR_factor_ref 0.0720
_reflns_number_gt 2904
_reflns_number_total 3642
_reflns_threshold_expression >2sigma(I)
_cod_data_source_file gw5029sup1.cif
_cod_data_source_block A200k
_cod_original_cell_volume 3052.03(5)
_cod_database_code 2105833
_shelx_space_group_comment
;
The symmetry employed for this shelxl refinement is uniquely defined
by the following loop, which should always be used as a source of
symmetry information in preference to the above space-group names.
They are only intended as comments.
;
_shelxl_version_number .2013

loop_
_space_group_symop_id
_space_group_symop_operation_xyz
1 'x, y, z'
2 '-x+1/2, -y, z+1/2'
3 'x+1/2, -y+1/2, -z'
4 '-x, y+1/2, -z+1/2'
5 '-x, -y, -z'
6 'x-1/2, y, -z-1/2'
7 '-x-1/2, y-1/2, z'
8 'x, -y-1/2, z-1/2'

loop_
_atom_site_type_symbol
_atom_site_label
_atom_site_fract_x
_atom_site_fract_y
_atom_site_fract_z
_atom_site_U_iso_or_equiv
_atom_site_adp_type
_atom_site_calc_flag
_atom_site_occupancy
_atom_site_disorder_assembly
_atom_site_disorder_group
Mn Mn1 0.60476(2) 0.48355(2) 0.57927(2) 0.01867(8) Uani d 1 . .
O O5 0.70911(11) 0.48089(11) 0.48541(9) 0.0403(4) Uani d 1 . .
O O6 0.69819(11) 0.63237(11) 0.55128(8) 0.0359(4) Uani d 1 . .
O O3 0.59329(10) 0.34818(11) 0.66732(8) 0.0310(3) Uani d 1 . .
O O2 0.49845(9) 0.58148(10) 0.62566(7) 0.0246(3) Uani d 1 . .
C C6 0.34726(12) 0.78084(14) 0.53932(11) 0.0217(4) Uani d 1 . .
H H6 0.3430 0.7542 0.4872 0.026 Uiso calc 1 . .
C C12 0.3434(4) 0.2387(4) 0.7748(3) 0.0555(12) Uani d 0.867(4) A 1
H H12 0.3243 0.1682 0.7827 0.067 Uiso calc 0.867(4) A 1
C C10 0.3918(3) 0.2209(4) 0.6302(3) 0.0713(11) Uani d 0.867(4) A 1
H H10A 0.4276 0.1579 0.6409 0.107 Uiso calc 0.867(4) A 1
H H10B 0.4227 0.2656 0.5919 0.107 Uiso calc 0.867(4) A 1
H H10C 0.3342 0.1997 0.6087 0.107 Uiso calc 0.867(4) A 1
C C13 0.3420(2) 0.3179(3) 0.8300(2) 0.0554(10) Uani d 0.867(4) A 1
H H13 0.3219 0.3123 0.8829 0.066 Uiso calc 0.867(4) A 1
C C14 0.3879(2) 0.5157(3) 0.8298(3) 0.0680(11) Uani d 0.867(4) A 1
H H14A 0.3291 0.5480 0.8394 0.082 Uiso calc 0.867(4) A 1
H H14B 0.4212 0.5621 0.7934 0.082 Uiso calc 0.867(4) A 1
C C10A 0.347(3) 0.383(3) 0.8991(15) 0.134(14) Uiso d 0.133(4) A -2
H H10D 0.4023 0.3747 0.9291 0.202 Uiso calc 0.133(4) A -2
H H10E 0.3026 0.3336 0.9185 0.202 Uiso calc 0.133(4) A -2
H H10F 0.3252 0.4556 0.9056 0.202 Uiso calc 0.133(4) A -2
C C15A 0.461(3) 0.147(5) 0.628(3) 0.23(3) Uiso d 0.133(4) A -2
H H15D 0.4829 0.1118 0.6753 0.351 Uiso calc 0.133(4) A -2
H H15E 0.5002 0.2061 0.6145 0.351 Uiso calc 0.133(4) A -2
H H15F 0.4596 0.0969 0.5840 0.351 Uiso calc 0.133(4) A -2
N N1 0.3782(5) 0.2804(4) 0.7044(3) 0.0525(14) Uani d 0.867(4) A 1
N N2A 0.374(4) 0.270(2) 0.7090(16) 0.043(8) Uiso d 0.133(4) A -2
O O1 0.52509(9) 0.38039(10) 0.50320(7) 0.0246(3) Uani d 1 . .
C C9 0.73148(13) 0.57772(15) 0.49609(11) 0.0244(4) Uani d 1 . .
C C4 0.69506(12) 0.41174(14) 0.86066(10) 0.0213(4) Uani d 1 . .
H H4 0.7256 0.4744 0.8466 0.026 Uiso calc 1 . .
C C8 0.63627(12) 0.40077(14) 0.71923(11) 0.0219(4) Uani d 1 . .
C C5 0.70289(12) 0.37115(14) 0.93850(10) 0.0211(4) Uani d 1 . .
C C7 0.46217(12) 0.63685(13) 0.57053(10) 0.0193(4) Uani d 1 . .
O O4 0.67367(10) 0.48897(11) 0.70250(8) 0.0303(3) Uani d 1 . .
C C12A 0.3917(19) 0.4265(17) 0.7518(13) 0.050(6) Uiso d 0.133(4) A -2
H H12A 0.4033 0.4998 0.7564 0.060 Uiso calc 0.133(4) A -2
C C15 0.4390(3) 0.5060(4) 0.9090(3) 0.0893(14) Uani d 0.867(4) A 1
H H15A 0.4987 0.4786 0.8989 0.134 Uiso calc 0.867(4) A 1
H H15B 0.4072 0.4578 0.9441 0.134 Uiso calc 0.867(4) A 1
H H15C 0.4433 0.5756 0.9338 0.134 Uiso calc 0.867(4) A 1
N N2 0.37619(16) 0.4095(2) 0.7932(2) 0.0501(7) Uani d 0.867(4) A 1
N N1A 0.3648(14) 0.3625(17) 0.8132(11) 0.044(5) Uiso d 0.133(4) A -2
C C14A 0.367(3) 0.189(3) 0.643(2) 0.101(15) Uiso d 0.133(4) A -2
H H14C 0.3426 0.2224 0.5949 0.121 Uiso calc 0.133(4) A -2
H H14D 0.3268 0.1307 0.6587 0.121 Uiso calc 0.133(4) A -2
C C11 0.3967(2) 0.3838(3) 0.7191(3) 0.0477(8) Uani d 0.867(4) A 1
H H11 0.4210 0.4312 0.6816 0.057 Uiso calc 0.867(4) A 1
C C11A 0.354(3) 0.261(2) 0.7874(15) 0.035(7) Uiso d 0.133(4) A -2
H H11A 0.3364 0.2009 0.8165 0.042 Uiso calc 0.133(4) A -2
C C13A 0.3993(16) 0.3695(16) 0.6831(11) 0.034(5) Uiso d 0.133(4) A -2
H H13A 0.4171 0.3919 0.6322 0.040 Uiso calc 0.133(4) A -2
C C2 0.59283(12) 0.26833(14) 0.82635(10) 0.0207(4) Uani d 1 . .
H H2 0.5575 0.2326 0.7885 0.025 Uiso calc 1 . .
C C1 0.40377(12) 0.73029(14) 0.59484(10) 0.0196(4) Uani d 1 . .
C C3 0.64164(12) 0.35903(14) 0.80374(10) 0.0195(4) Uani d 1 . .

loop_
_atom_site_aniso_label
_atom_site_aniso_U_11
_atom_site_aniso_U_22
_atom_site_aniso_U_33
_atom_site_aniso_U_12
_atom_site_aniso_U_13
_atom_site_aniso_U_23
Mn1 0.02312(14) 0.01875(13) 0.01415(13) 0.00047(11) 0.00189(11) 0.00097(10)
O5 0.0509(10) 0.0312(7) 0.0389(9) -0.0196(7) 0.0186(7) -0.0071(7)
O6 0.0470(9) 0.0314(7) 0.0293(7) -0.0055(7) 0.0187(7) -0.0006(6)
O3 0.0432(9) 0.0326(7) 0.0171(6) -0.0063(6) -0.0073(6) 0.0045(6)
O2 0.0289(7) 0.0234(6) 0.0214(7) 0.0076(5) -0.0023(5) -0.0006(5)
C6 0.0269(10) 0.0218(8) 0.0165(9) 0.0008(7) -0.0021(7) -0.0014(7)
C12 0.035(2) 0.044(2) 0.088(3) -0.0001(19) -0.006(2) 0.0335(19)
C10 0.050(2) 0.065(2) 0.099(3) 0.009(2) 0.006(2) 0.019(2)
C13 0.0340(16) 0.0499(18) 0.082(2) -0.0039(14) 0.0050(15) 0.0376(19)
C14 0.0406(18) 0.0503(17) 0.113(3) -0.0021(14) 0.0153(18) 0.0087(18)
N1 0.0288(18) 0.0419(18) 0.087(3) 0.0046(13) 0.0019(13) 0.0307(14)
O1 0.0305(7) 0.0255(7) 0.0178(6) -0.0003(6) 0.0024(5) -0.0044(5)
C9 0.0260(10) 0.0273(9) 0.0199(9) -0.0036(8) 0.0008(7) 0.0037(7)
C4 0.0214(9) 0.0202(8) 0.0224(9) -0.0021(7) 0.0006(7) 0.0025(7)
C8 0.0214(9) 0.0243(9) 0.0200(9) 0.0025(7) -0.0002(7) 0.0047(7)
C5 0.0210(9) 0.0231(9) 0.0193(9) -0.0014(7) -0.0023(7) -0.0017(7)
C7 0.0199(8) 0.0179(8) 0.0203(9) -0.0016(7) -0.0017(7) -0.0024(7)
O4 0.0362(8) 0.0287(7) 0.0260(7) -0.0068(6) -0.0047(6) 0.0109(6)
C15 0.059(2) 0.105(3) 0.104(3) 0.009(2) 0.020(2) -0.027(3)
N2 0.0279(13) 0.0461(14) 0.076(2) -0.0003(11) 0.0089(12) 0.0284(14)
C11 0.0248(14) 0.0420(17) 0.076(3) 0.0050(13) 0.0037(19) 0.0288(18)
C2 0.0225(9) 0.0219(9) 0.0176(8) -0.0011(7) -0.0028(7) -0.0009(7)
C1 0.0215(9) 0.0184(8) 0.0190(8) 0.0011(7) -0.0006(7) -0.0012(6)
C3 0.0207(9) 0.0207(8) 0.0172(8) 0.0011(7) -0.0009(7) 0.0022(7)

loop_
_atom_type_symbol
_atom_type_description
_atom_type_scat_dispersion_real
_atom_type_scat_dispersion_imag
_atom_type_scat_source
C C 0.0033 0.0016 'Int Tables Vol C Tables 4.2.6.8 and 6.1.1.4'
H H 0.0000 0.0000 'Int Tables Vol C Tables 4.2.6.8 and 6.1.1.4'
N N 0.0061 0.0033 'Int Tables Vol C Tables 4.2.6.8 and 6.1.1.4'
O O 0.0106 0.0060 'Int Tables Vol C Tables 4.2.6.8 and 6.1.1.4'
Mn Mn 0.3368 0.7283 'Int Tables Vol C Tables 4.2.6.8 and 6.1.1.4'

loop_
_geom_angle_atom_site_label_1
_geom_angle_atom_site_label_2
_geom_angle_atom_site_label_3
_geom_angle_site_symmetry_1
_geom_angle_site_symmetry_3
_geom_angle
O5 Mn1 O6 . . 57.26(5)
O5 Mn1 O3 . . 120.50(6)
O5 Mn1 C9 . . 28.86(5)
O5 Mn1 C8 . . 120.50(6)
O5 Mn1 O4 . . 108.95(6)
O6 Mn1 C9 . . 28.46(5)
O6 Mn1 C8 . . 112.63(6)
O3 Mn1 O6 . . 139.88(5)
O3 Mn1 C9 . . 137.72(6)
O3 Mn1 C8 . . 29.02(5)
O3 Mn1 O4 . . 57.98(5)
O2 Mn1 O5 . . 141.61(6)
O2 Mn1 O6 . . 93.15(5)
O2 Mn1 O3 . . 97.86(5)
O2 Mn1 O1 . . 98.63(5)
O2 Mn1 C9 . . 117.72(6)
O2 Mn1 C8 . . 91.95(5)
O2 Mn1 O4 . . 89.25(5)
O1 Mn1 O5 . . 87.54(5)
O1 Mn1 O6 . . 132.27(5)
O1 Mn1 O3 . . 83.99(5)
O1 Mn1 C9 . . 110.40(5)
O1 Mn1 C8 . . 112.99(5)
O1 Mn1 O4 . . 141.92(5)
C8 Mn1 C9 . . 121.80(6)
O4 Mn1 O6 . . 83.86(5)
O4 Mn1 C9 . . 98.19(5)
O4 Mn1 C8 . . 29.10(5)
C9 O5 Mn1 . . 93.99(12)
C9 O6 Mn1 . . 87.06(11)
C8 O3 Mn1 . . 91.16(11)
C7 O2 Mn1 . . 111.13(11)
C1 C6 C5 . 4_656 120.37(16)
C13 C12 N1 . . 108.1(4)
C12 C13 N2 . . 107.0(3)
N2 C14 C15 . . 110.3(3)
C12 N1 C10 . . 125.5(4)
C11 N1 C12 . . 106.4(5)
C11 N1 C10 . . 128.1(5)
C11A N2A C14A . . 131(3)
C11A N2A C13A . . 116(2)
C13A N2A C14A . . 113(2)
C7 O1 Mn1 5_666 . 126.33(12)
O5 C9 Mn1 . . 57.16(10)
O5 C9 C5 . 2_664 118.86(17)
O6 C9 Mn1 . . 64.48(10)
O6 C9 O5 . . 121.46(17)
O6 C9 C5 . 2_664 119.63(17)
C5 C9 Mn1 2_664 . 172.44(13)
C5 C4 C3 . . 120.45(16)
O3 C8 Mn1 . . 59.82(9)
O3 C8 O4 . . 121.56(17)
O3 C8 C3 . . 119.40(16)
O4 C8 Mn1 . . 62.21(9)
O4 C8 C3 . . 119.02(16)
C3 C8 Mn1 . . 171.84(13)
C6 C5 C9 4_646 2_665 120.95(16)
C4 C5 C6 . 4_646 119.52(16)
C4 C5 C9 . 2_665 119.47(16)
O2 C7 C1 . . 117.95(15)
O1 C7 O2 5_666 . 123.35(16)
O1 C7 C1 5_666 . 118.66(15)
C8 O4 Mn1 . . 88.69(11)
C13A C12A N1A . . 110.8(18)
C13 N2 C14 . . 126.8(4)
C11 N2 C13 . . 107.4(3)
C11 N2 C14 . . 125.8(3)
C12A N1A C10A . . 133(2)
C11A N1A C10A . . 117(3)
C11A N1A C12A . . 110.2(18)
N2A C14A C15A . . 107(4)
N2 C11 N1 . . 111.1(3)
N1A C11A N2A . . 102(2)
C12A C13A N2A . . 100.7(19)
C3 C2 C1 . 4_646 120.71(16)
C6 C1 C7 . . 120.93(15)
C2 C1 C6 4_656 . 119.43(16)
C2 C1 C7 4_656 . 119.63(16)
C4 C3 C8 . . 120.19(16)
C2 C3 C4 . . 119.37(16)
C2 C3 C8 . . 120.44(16)

loop_
_geom_bond_atom_site_label_1
_geom_bond_atom_site_label_2
_geom_bond_site_symmetry_2
_geom_bond_distance
Mn1 O5 . 2.1939(15)
Mn1 O6 . 2.3540(14)
Mn1 O3 . 2.2364(13)
Mn1 O2 . 2.1311(13)
Mn1 O1 . 2.1512(13)
Mn1 C9 . 2.6051(19)
Mn1 C8 . 2.5866(18)
Mn1 O4 . 2.2889(13)
O5 C9 . 1.260(2)
O6 C9 . 1.243(2)
O3 C8 . 1.255(2)
O2 C7 . 1.265(2)
C6 C5 4_656 1.394(2)
C6 C1 . 1.394(2)
C12 C13 . 1.347(6)
C12 N1 . 1.380(5)
C10 N1 . 1.453(6)
C13 N2 . 1.387(4)
C14 C15 . 1.522(5)
C14 N2 . 1.464(4)
C10A N1A . 1.474(18)
C15A C14A . 1.51(2)
N1 C11 . 1.336(6)
N2A C14A . 1.489(19)
N2A C11A . 1.340(19)
N2A C13A . 1.367(19)
O1 C7 5_666 1.259(2)
C9 C5 2_664 1.503(2)
C4 C5 . 1.394(2)
C4 C3 . 1.396(2)
C8 O4 . 1.258(2)
C8 C3 . 1.500(2)
C5 C6 4_646 1.394(2)
C5 C9 2_665 1.503(2)
C7 O1 5_666 1.259(2)
C7 C1 . 1.502(2)
C12A N1A . 1.354(17)
C12A C13A . 1.349(13)
N2 C11 . 1.309(5)
N1A C11A . 1.337(18)
C2 C1 4_646 1.394(2)
C2 C3 . 1.390(2)
C1 C2 4_656 1.394(2)
